data_7046107
loop_
_publ_author_name
'Sorg, Jens R.'
'Wehner, Tobias'
'Matthes, Philipp R.'
'Sure, Rebecca'
'Grimme, Stefan'
'Heine, Johanna'
'M\"uller-Buschbaum, Klaus'

_publ_section_title
;
 Bismuth as a versatile cation for luminescence in coordination polymers
 from BiX<sub>3</sub>/4,4'-bipy: understanding of photophysics by quantum
 chemical calculations and structural parallels to lanthanides.
;
_journal_issue 23
_journal_name_full 'Dalton transactions (Cambridge, England : 2003)'
_journal_page_first 7669
_journal_page_last 7681
_journal_paper_doi 10.1039/c8dt00642c
_journal_volume 47
_journal_year 2018
_chemical_formula_moiety 'C10 H8 Bi Cl3 N2'
_chemical_formula_sum 'C10 H8 Bi Cl3 N2'
_chemical_formula_weight 471.53
_space_group_crystal_system monoclinic
_space_group_IT_number 15
_space_group_name_Hall '-C 2yc'
_space_group_name_H-M_alt 'C 1 2/c 1'
_symmetry_Int_Tables_number 15
_symmetry_space_group_name_Hall '-C 2yc'
_symmetry_space_group_name_H-M 'C 1 2/c 1'
_audit_creation_date 2018-03-27
_audit_creation_method
;
Olex2 1.2
(compiled 2017.03.02 svn.r3394 for OlexSys, GUI svn.r5324)
;
_audit_update_record
;
2018-03-28 deposited with the CCDC.
2018-04-25 downloaded from the CCDC.
;
_cell_angle_alpha 90
_cell_angle_beta 113.732(1)
_cell_angle_gamma 90
_cell_formula_units_Z 8
_cell_length_a 10.0218(9)
_cell_length_b 24.140(2)
_cell_length_c 11.8811(10)
_cell_measurement_reflns_used 9960
_cell_measurement_temperature 100
_cell_measurement_theta_max 30.079
_cell_measurement_theta_min 2.375
_cell_volume 2631.3(4)
_computing_cell_refinement 'Saint+ ver. 7.68A (Bruker AXS)'
_computing_data_collection 'APEX2 ver. 2014.9 (Bruker AXS)'
_computing_molecular_graphics 'Olex2 (Dolomanov et al., 2009)'
_computing_publication_material 'Olex2 (Dolomanov et al., 2009)'
_computing_structure_refinement 'olex2.refine (Bourhis et al., 2015)'
_computing_structure_solution 'XS (Sheldrick, 2008)'
_diffrn_ambient_temperature 100.0
_diffrn_detector_area_resol_mean 7.9
_diffrn_detector_type 'CCD area detector'
_diffrn_measured_fraction_theta_full 0.9954
_diffrn_measured_fraction_theta_max 0.9954
_diffrn_measurement_device 'three-circle diffractometer'
_diffrn_measurement_device_type 'Bruker APEX2 microsource'
_diffrn_measurement_method '\w and \f scans'
_diffrn_radiation_type 'Mo K\a'
_diffrn_radiation_wavelength 0.71073
_diffrn_reflns_av_R_equivalents 0.1574
_diffrn_reflns_av_unetI/netI 0.0584
_diffrn_reflns_limit_h_max 14
_diffrn_reflns_limit_h_min -14
_diffrn_reflns_limit_k_max 34
_diffrn_reflns_limit_k_min -34
_diffrn_reflns_limit_l_max 16
_diffrn_reflns_limit_l_min -16
_diffrn_reflns_number 30068
_diffrn_reflns_theta_full 30.1169
_diffrn_reflns_theta_max 30.12
_diffrn_reflns_theta_min 1.69
_exptl_absorpt_coefficient_mu 13.982
_exptl_absorpt_correction_T_max 0.7460
_exptl_absorpt_correction_T_min 0.4146
_exptl_absorpt_correction_type multi-scan
_exptl_absorpt_process_details
;
SADABS-2008/1 (Bruker,2008) was used for absorption correction.
wR2(int) was 0.1484 before and 0.0428 after correction.
The Ratio of minimum to maximum transmission is 0.5558.
The \l/2 correction factor is 0.0015.
;
_exptl_crystal_colour colourless
_exptl_crystal_colour_primary colourless
_exptl_crystal_density_diffrn 2.3804
_exptl_crystal_description block
_exptl_crystal_F_000 1701.8954
_exptl_crystal_size_max 0.2
_exptl_crystal_size_mid 0.15
_exptl_crystal_size_min 0.1
_refine_diff_density_max 5.8475
_refine_diff_density_min -3.6787
_refine_diff_density_rms 0.3866
_refine_ls_d_res_high 0.7082
_refine_ls_d_res_low 12.0701
_refine_ls_goodness_of_fit_ref 1.0620
_refine_ls_hydrogen_treatment constr
_refine_ls_matrix_type full
_refine_ls_number_constraints 16
_refine_ls_number_parameters 146
_refine_ls_number_reflns 3869
_refine_ls_number_restraints 0
_refine_ls_restrained_S_all 1.0620
_refine_ls_R_factor_all 0.0431
_refine_ls_R_factor_gt 0.0395
_refine_ls_shift/su_max 0.0002
_refine_ls_shift/su_mean 0.0000
_refine_ls_structure_factor_coef Fsqd
_refine_ls_weighting_details 'w=1/[\s^2^(Fo^2^)+(0.0608P)^2^] where P=(Fo^2^+2Fc^2^)/3'
_refine_ls_weighting_scheme calc
_refine_ls_wR_factor_gt 0.0994
_refine_ls_wR_factor_ref 0.1020
_reflns_Friedel_coverage 0.0
_reflns_limit_h_max 12
_reflns_limit_h_min -14
_reflns_limit_k_max 34
_reflns_limit_k_min 0
_reflns_limit_l_max 16
_reflns_limit_l_min 0
_reflns_number_gt 3497
_reflns_number_total 3869
_reflns_threshold_expression I>=2u(I)
_cod_data_source_file c8dt00642c2.cif
_cod_data_source_block compound1a
_cod_depositor_comments 'Adding full bibliography for 7046099--7046109.cif.'
_cod_database_code 7046107
_olex2_refinement_description
;
1. Fixed Uiso
 At 1.2 times of:
  All C(H) groups
2.a Aromatic/amide H refined with riding coordinates:
 C7(H7), C5(H5), C4(H4), C9(H9), C2(H2), C1(H1), C6(H6), C10(H10)
;
_olex2_submission_special_instructions 'No special instructions were received'

loop_
_space_group_symop_id
_space_group_symop_operation_xyz
1 x,y,z
2 -x,y,-z+1/2
3 -x,-y,-z
4 x,-y,z-1/2
5 x+1/2,y+1/2,z
6 -x+1/2,y+1/2,-z+1/2
7 -x+1/2,-y+1/2,-z
8 x+1/2,-y+1/2,z-1/2

loop_
_atom_site_label
_atom_site_type_symbol
_atom_site_fract_x
_atom_site_fract_y
_atom_site_fract_z
_atom_site_U_iso_or_equiv
_atom_site_adp_type
_atom_site_occupancy
_atom_site_site_symmetry_order
_atom_site_refinement_flags_posn
_atom_site_refinement_flags_adp
_atom_site_refinement_flags_occupancy
Bi1 Bi 0.163984(16) 0.121755(6) 0.180370(13) 0.01519(8) Uani 1.000000 1 . . .
Cl3 Cl 0.0 0.03933(8) 0.25 0.0305(4) Uani 1.000000 2 S T P
Cl2 Cl 0.0 0.20318(7) 0.25 0.0232(3) Uani 1.000000 2 S T P
Cl1 Cl 0.28386(14) 0.20450(5) 0.13108(12) 0.0276(3) Uani 1.000000 1 . . .
Cl4 Cl 0.29813(16) 0.05006(6) 0.10818(14) 0.0349(3) Uani 1.000000 1 . . .
C8 C 0.7145(6) 0.12365(17) 0.7480(5) 0.0169(9) Uani 1.000000 1 . . .
C3 C 0.5868(6) 0.12336(17) 0.6302(4) 0.0163(9) Uani 1.000000 1 . . .
C7 C 0.7518(5) 0.1707(2) 0.8244(4) 0.0222(10) Uani 1.000000 1 . . .
H7 H 0.6934(5) 0.2032(2) 0.8013(4) 0.0266(12) Uiso 1.000000 1 R . .
C5 C 0.3859(5) 0.0772(2) 0.4721(4) 0.0210(9) Uani 1.000000 1 . . .
H5 H 0.3279(5) 0.0450(2) 0.4431(4) 0.0252(11) Uiso 1.000000 1 R . .
C4 C 0.5007(5) 0.0762(2) 0.5882(4) 0.0224(9) Uani 1.000000 1 . . .
H4 H 0.5198(5) 0.0439(2) 0.6378(4) 0.0269(11) Uiso 1.000000 1 R . .
C9 C 0.8072(6) 0.0782(2) 0.7858(5) 0.0308(12) Uani 1.000000 1 . . .
H9 H 0.7873(6) 0.0459(2) 0.7359(5) 0.0369(15) Uiso 1.000000 1 R . .
C2 C 0.5486(5) 0.1706(2) 0.5566(4) 0.0207(9) Uani 1.000000 1 . . .
H2 H 0.6010(5) 0.2042(2) 0.5848(4) 0.0249(11) Uiso 1.000000 1 R . .
N1 N 0.3549(5) 0.12267(15) 0.3999(4) 0.0177(9) Uani 1.000000 1 . . .
N2 N 0.9618(6) 0.12457(15) 0.9690(5) 0.0229(10) Uani 1.000000 1 . . .
C1 C 0.4340(5) 0.1684(2) 0.4426(4) 0.0218(10) Uani 1.000000 1 . . .
H1 H 0.4105(5) 0.2006(2) 0.3926(4) 0.0262(12) Uiso 1.000000 1 R . .
C6 C 0.8741(6) 0.1691(2) 0.9329(4) 0.0277(11) Uani 1.000000 1 . . .
H6 H 0.8976(6) 0.2008(2) 0.9846(4) 0.0332(14) Uiso 1.000000 1 R . .
C10 C 0.9283(6) 0.0800(2) 0.8961(5) 0.0299(12) Uani 1.000000 1 . . .
H10 H 0.9898(6) 0.0484(2) 0.9209(5) 0.0359(15) Uiso 1.000000 1 R . .

loop_
_atom_site_aniso_label
_atom_site_aniso_U_11
_atom_site_aniso_U_22
_atom_site_aniso_U_33
_atom_site_aniso_U_12
_atom_site_aniso_U_13
_atom_site_aniso_U_23
Bi1 0.01291(11) 0.01553(12) 0.01137(11) 0.00176(5) -0.00111(8) 0.00049(5)
Cl3 0.0352(10) 0.0149(8) 0.0434(10) -0.000000 0.0179(8) 0.000000
Cl2 0.0259(8) 0.0161(7) 0.0261(8) -0.000000 0.0089(7) 0.000000
Cl1 0.0279(6) 0.0254(6) 0.0307(6) 0.0018(5) 0.0129(5) 0.0086(5)
Cl4 0.0346(7) 0.0288(7) 0.0418(7) 0.0107(6) 0.0159(6) -0.0039(6)
C8 0.019(2) 0.015(2) 0.013(2) -0.0001(14) 0.0022(18) -0.0008(14)
C3 0.014(2) 0.018(2) 0.012(2) 0.0008(14) -0.0011(17) -0.0003(14)
C7 0.023(2) 0.017(2) 0.016(2) 0.0054(17) -0.0028(18) -0.0005(16)
C5 0.020(2) 0.016(2) 0.016(2) -0.0038(17) -0.0035(17) 0.0003(16)
C4 0.022(2) 0.017(2) 0.019(2) -0.0028(17) -0.0016(18) 0.0020(17)
C9 0.025(2) 0.021(3) 0.025(2) 0.0096(19) -0.012(2) -0.006(2)
C2 0.019(2) 0.020(2) 0.0129(19) -0.0055(17) -0.0042(17) 0.0013(16)
N1 0.0129(18) 0.021(2) 0.0100(18) -0.0000(12) -0.0050(15) 0.0015(12)
N2 0.024(2) 0.017(2) 0.016(2) 0.0030(14) -0.0041(18) -0.0038(13)
C1 0.023(2) 0.018(2) 0.0113(18) -0.0001(17) -0.0072(17) 0.0042(15)
C6 0.032(3) 0.021(2) 0.015(2) 0.007(2) -0.0067(19) -0.0032(17)
C10 0.023(2) 0.025(3) 0.023(2) 0.009(2) -0.011(2) -0.006(2)

loop_
_atom_type_symbol
_atom_type_scat_dispersion_real
_atom_type_scat_dispersion_imag
_atom_type_scat_Cromer_Mann_a1
_atom_type_scat_Cromer_Mann_a2
_atom_type_scat_Cromer_Mann_a3
_atom_type_scat_Cromer_Mann_a4
_atom_type_scat_Cromer_Mann_b1
_atom_type_scat_Cromer_Mann_b2
_atom_type_scat_Cromer_Mann_b3
_atom_type_scat_Cromer_Mann_b4
_atom_type_scat_Cromer_Mann_c
_atom_type_scat_source
_atom_type_scat_dispersion_source
H 0.00000 0.00000 0.49300 0.32291 0.14019 0.04081 10.51090 26.12570 3.14236 57.79970 0.0030380000826 'International Tables Volume C Table 6.1.1.4 (pp. 500-502)' 'Henke, Gullikson and Davis, At. Data and Nucl. Data Tables, 1993, 54, 2'
C 0.00347 0.00161 2.31000 1.02000 1.58860 0.86500 20.84390 10.20750 0.56870 51.65120 0.215599998832 'International Tables Volume C Table 6.1.1.4 (pp. 500-502)' 'Henke, Gullikson and Davis, At. Data and Nucl. Data Tables, 1993, 54, 2'
Cl 0.14873 0.16029 11.46040 7.19640 6.25560 1.64550 0.01040 1.16620 18.51940 47.77840 -9.55739974976 'International Tables Volume C Table 6.1.1.4 (pp. 500-502)' 'Henke, Gullikson and Davis, At. Data and Nucl. Data Tables, 1993, 54, 2'
Bi -3.98376 10.58997 33.36890 12.95100 16.58770 6.46920 0.70400 2.92380 8.79370 48.00930 13.5782003403 'International Tables Volume C Table 6.1.1.4 (pp. 500-502)' 'Henke, Gullikson and Davis, At. Data and Nucl. Data Tables, 1993, 54, 2'
N 0.00653 0.00323 12.21260 3.13220 2.01250 1.16630 0.00570 9.89330 28.99750 0.58260 -11.5290002823 'International Tables Volume C Table 6.1.1.4 (pp. 500-502)' 'Henke, Gullikson and Davis, At. Data and Nucl. Data Tables, 1993, 54, 2'

loop_
_geom_angle_atom_site_label_1
_geom_angle_atom_site_label_2
_geom_angle_atom_site_label_3
_geom_angle
_geom_angle_site_symmetry_1
_geom_angle_site_symmetry_3
Cl2 Bi1 Cl3 86.12(4) . .
Cl1 Bi1 Cl3 170.75(4) . .
Cl1 Bi1 Cl2 84.63(4) . .
Cl4 Bi1 Cl3 93.80(5) . .
Cl4 Bi1 Cl2 177.10(3) . .
Cl4 Bi1 Cl1 95.45(5) . .
N1 Bi1 Cl3 89.56(10) . .
N1 Bi1 Cl2 88.88(10) . .
N1 Bi1 Cl1 89.95(10) . .
N1 Bi1 Cl4 94.02(11) . .
N2 Bi1 Cl3 88.98(12) 1_454 .
N2 Bi1 Cl2 86.85(11) 1_454 .
N2 Bi1 Cl1 90.82(11) 1_454 .
N2 Bi1 Cl4 90.25(11) 1_454 .
N2 Bi1 N1 175.57(14) 1_454 .
Bi1 Cl3 Bi1 93.53(5) 2 .
Bi1 Cl2 Bi1 94.23(5) 2 .
C7 C8 C3 121.4(4) . .
C9 C8 C3 121.1(4) . .
C9 C8 C7 117.4(5) . .
C4 C3 C8 121.4(4) . .
C2 C3 C8 120.5(4) . .
C2 C3 C4 118.0(4) . .
C6 C7 C8 119.1(4) . .
N1 C5 C4 122.0(4) . .
C5 C4 C3 118.9(4) . .
C10 C9 C8 119.9(5) . .
C1 C2 C3 119.5(4) . .
C5 N1 Bi1 122.1(3) . .
C1 N1 Bi1 119.0(3) . .
C1 N1 C5 118.7(4) . .
C6 N2 Bi1 120.0(3) . 1_656
C10 N2 Bi1 121.1(3) . 1_656
C10 N2 C6 118.4(5) . .
N1 C1 C2 122.6(4) . .
N2 C6 C7 122.8(5) . .
N2 C10 C9 122.3(5) . .

loop_
_geom_bond_atom_site_label_1
_geom_bond_atom_site_label_2
_geom_bond_distance
_geom_bond_site_symmetry_2
Bi1 Cl3 2.9050(13) .
Bi1 Cl2 2.8885(12) .
Bi1 Cl1 2.5184(13) .
Bi1 Cl4 2.5429(13) .
Bi1 N1 2.539(4) .
Bi1 N2 2.514(5) 1_454
C8 C3 1.469(8) .
C8 C7 1.408(6) .
C8 C9 1.390(6) .
C3 C4 1.394(6) .
C3 C2 1.394(6) .
C7 C6 1.377(6) .
C5 C4 1.396(6) .
C5 N1 1.350(6) .
C9 C10 1.383(6) .
C2 C1 1.380(5) .
N1 C1 1.334(6) .
N2 C6 1.345(6) .
N2 C10 1.337(6) .
